data_4336745
loop_
_publ_author_name
'Treffly B. Ditri'
'Alex E. Carpenter'
'Donald S. Ripatti'
'Curtis E. Moore'
'Arnold L. Rheingold'
'Joshua S. Figueroa'

_publ_section_title
;
 Chloro- and Trifluoromethyl-Substituted Flanking-Ring m-Terphenyl
 Isocyanides: \h6-Arene Binding to Zero-Valent Molybdenum Centers and
 Comparison to Alkyl-Substituted Derivatives
;
_journal_name_full 'Inorganic Chemistry'
_journal_page_first 13216
_journal_page_last 13229
_journal_paper_doi 10.1021/ic402130p
_journal_volume 52
_journal_year 2013
_chemical_formula_moiety 'C93 H111 Mo N3, 2.5(C2 H3 N), C4 H10 O'
_chemical_formula_sum 'C102 H128.5 Mo N5.5 O'
_chemical_formula_weight 1543.54
_chemical_name_common Mo(kappa1-C-CNArDipp(eta6-Dipp))(CNArDipp2)2
_chemical_name_systematic
;
 ?
;
_space_group_crystal_system monoclinic
_space_group_IT_number 14
_space_group_name_Hall '-P 2yn'
_space_group_name_H-M_alt 'P 1 21/n 1'
_symmetry_space_group_name_Hall '-P 2yn'
_symmetry_space_group_name_H-M 'P 1 21/n 1'
_atom_sites_solution_hydrogens geom
_atom_sites_solution_primary direct
_atom_sites_solution_secondary difmap
_audit_creation_date 2013-08-19
_audit_creation_method
;
  Olex2 1.2-beta
  (compiled Apr 23 2013 17:59:47, GUI svn.r4466)
;
_cell_angle_alpha 90
_cell_angle_beta 99.526(8)
_cell_angle_gamma 90
_cell_formula_units_Z 4
_cell_length_a 18.281(3)
_cell_length_b 12.0656(12)
_cell_length_c 41.585(5)
_cell_measurement_reflns_used 1540
_cell_measurement_temperature 100
_cell_measurement_theta_max 21.873
_cell_measurement_theta_min 2.252
_cell_volume 9046(2)
_computing_cell_refinement 'SAINT v8.27A (Bruker, 2012)'
_computing_data_collection 'Bruker APEX2 v2013-2.0 (Bruker, 2013)'
_computing_data_reduction 'SAINT v8.27A (Bruker, 2012)'
_computing_molecular_graphics
;
O. V. Dolomanov, L. J. Bourhis, R. J. Gildea, J. A. K. Howard and H. Puschmann,
OLEX2: a complete structure solution, refinement and analysis program.
J. Appl. Cryst. (2009). 42, 339-341.
;
_computing_publication_material
;
O. V. Dolomanov, L. J. Bourhis, R. J. Gildea, J. A. K. Howard and H. Puschmann,
OLEX2: a complete structure solution, refinement and analysis program.
J. Appl. Cryst. (2009). 42, 339-341.
;
_computing_structure_refinement
;
XL, G.M. Sheldrick, Acta Cryst.
(2008). A64, 112-122
;
_computing_structure_solution
;
M. C. Burla, R. Caliandro, M. Camalli, B. Carrozzini, G. L. Cascarano, 
L. De Caro, C. Giacovazzo, G. Polidori and R. Spagna, 
SIR2004: an improved tool for crystal structure determination and refinement. 
J. Appl. Cryst. (2005). 38, 381-388.
;
_diffrn_ambient_temperature 100.0
_diffrn_detector 'Bruker APEX-II CCD'
_diffrn_detector_area_resol_mean 7.9
_diffrn_detector_type 'CCD Area Detector'
_diffrn_measured_fraction_theta_full 0.772
_diffrn_measured_fraction_theta_max 0.765
_diffrn_measurement_device 'Kappa Four-Circle Diffractometer'
_diffrn_measurement_device_type 'Bruker APEX II Ultra'
_diffrn_measurement_method '\w and \f scans'
_diffrn_radiation_monochromator 'Double Bounce Multilayer Mirrors'
_diffrn_radiation_probe x-ray
_diffrn_radiation_type MoK\a
_diffrn_radiation_wavelength 0.71073
_diffrn_radiation_xray_symbol K-L~3~
_diffrn_reflns_av_R_equivalents 0.0668
_diffrn_reflns_av_unetI/netI 0.1590
_diffrn_reflns_Laue_measured_fraction_full 0.772
_diffrn_reflns_Laue_measured_fraction_max 0.765
_diffrn_reflns_limit_h_max 21
_diffrn_reflns_limit_h_min -13
_diffrn_reflns_limit_k_max 13
_diffrn_reflns_limit_k_min -14
_diffrn_reflns_limit_l_max 45
_diffrn_reflns_limit_l_min -41
_diffrn_reflns_number 17343
_diffrn_reflns_point_group_measured_fraction_full 0.772
_diffrn_reflns_point_group_measured_fraction_max 0.765
_diffrn_reflns_theta_full 25.000
_diffrn_reflns_theta_max 25.382
_diffrn_reflns_theta_min 2.031
_diffrn_source 'Micro Focus Rotating Anode'
_diffrn_source_type 'Bruker TXS'
_exptl_absorpt_coefficient_mu 0.194
_exptl_absorpt_correction_T_max 0.0916
_exptl_absorpt_correction_T_min 0.0627
_exptl_absorpt_correction_type multi-scan
_exptl_absorpt_process_details
;
SADABS-2012/1 (Bruker,2012) was used for absorption correction.
wR2(int) was 0.0501 before and 0.0391 after correction.
The Ratio of minimum to maximum transmission is 0.6845.
The \l/2 correction factor is 0.0015.
;
_exptl_crystal_colour orange
_exptl_crystal_colour_primary orange
_exptl_crystal_density_diffrn 1.133
_exptl_crystal_description Block
_exptl_crystal_F_000 3316
_exptl_crystal_size_max 0.18
_exptl_crystal_size_mid 0.15
_exptl_crystal_size_min 0.06
_refine_diff_density_max 0.600
_refine_diff_density_min -0.770
_refine_diff_density_rms 0.076
_refine_ls_extinction_method none
_refine_ls_goodness_of_fit_ref 1.015
_refine_ls_hydrogen_treatment constr
_refine_ls_matrix_type full
_refine_ls_number_parameters 1010
_refine_ls_number_reflns 12714
_refine_ls_number_restraints 3
_refine_ls_restrained_S_all 1.015
_refine_ls_R_factor_all 0.1563
_refine_ls_R_factor_gt 0.0712
_refine_ls_shift/su_max 0.002
_refine_ls_shift/su_mean 0.000
_refine_ls_structure_factor_coef Fsqd
_refine_ls_weighting_details
;
 w=1/[\s^2^(Fo^2^)+(0.0665P)^2^+4.8055P]
 where P=(Fo^2^+2Fc^2^)/3
;
_refine_ls_weighting_scheme calc
_refine_ls_wR_factor_gt 0.1435
_refine_ls_wR_factor_ref 0.1780
_reflns_Friedel_coverage 0.000
_reflns_number_gt 6858
_reflns_number_total 12714
_reflns_threshold_expression 'I > 2\s(I)'
_cod_data_source_file ic402130p_si_001_01.cif
_cod_data_source_block JFig894
_cod_original_cell_volume 9045.9(19)
_cod_original_formula_sum 'C102 H128.50 Mo N5.50 O'
_cod_database_code 4336745
_olex2_refinement_description
;
1. Fixed Uiso
 At 1.2 times of:
  All C(H) groups, All C(H,H) groups
 At 1.5 times of:
  All C(H,H,H) groups, All C(H,H,H,H,H,H) groups
2. Restrained distances
 C1H-C1A
 1.6 with sigma of 0.02
 C63-C62 = C63A-C62
 1.5 with sigma of 0.02
3. Uiso/Uaniso restraints and constraints
Uanis(C55A) = Uanis(C55)
Uanis(C57) = Uanis(C57A)
Uanis(C1I) = Uanis(C97) = Uanis(C96) = Uanis(N6) = Uanis(C1B) = Uanis(O1) 
= Uanis(C1H) = Uanis(C1A) = Uanis(C1C) = Uanis(N1B)
Uanis(C1G) = Uanis(C1F) = Uanis(O1B) = Uanis(C1E) = Uanis(C1D)
Uanis(C22A) = Uanis(C22)
Uanis(C61A) = Uanis(C61)
Uanis(C63) = Uanis(C63A)
4. others
 Sof(C55A)=Sof(H55D)=Sof(H55E)=Sof(H55F)=Sof(H56A)=Sof(C57A)=Sof(H57D)=
 Sof(H57E)=Sof(H57F)=1-FVAR(1)
 Sof(C55)=Sof(H55A)=Sof(H55B)=Sof(H55C)=Sof(H56)=Sof(C57)=Sof(H57A)=Sof(H57B)=
 Sof(H57C)=FVAR(1)
 Sof(C22A)=Sof(H22D)=Sof(H22E)=Sof(H22F)=Sof(H23A)=1-FVAR(2)
 Sof(C22)=Sof(H22A)=Sof(H22B)=Sof(H22C)=Sof(H23)=FVAR(2)
 Sof(C61A)=Sof(H61D)=Sof(H61E)=Sof(H61F)=Sof(H62A)=Sof(C63A)=Sof(H63D)=
 Sof(H63E)=Sof(H63F)=1-FVAR(3)
 Sof(C61)=Sof(H61A)=Sof(H61B)=Sof(H61C)=Sof(H62)=Sof(C63)=Sof(H63A)=Sof(H63B)=
 Sof(H63C)=FVAR(3)
 Fixed Sof: O1(0.25) N1B(0.75) N6(0.75) H1AA(0.75) H1AB(0.75) H1AC(0.75)
 H1AD(0.25) H1AE(0.25) H1AF(0.25) C1B(0.25) H1BA(0.25) H1BB(0.25) C1C(0.75)
 C1H(0.25) H1HA(0.25) H1HB(0.25) C1I(0.25) H1IA(0.25) H1IB(0.25) H1IC(0.25)
 C96(0.75) C97(0.75) H97A(0.75) H97B(0.75) H97C(0.75) O1B(0.75) C1D(0.75)
 H1DA(0.75) H1DB(0.75) H1DC(0.75) C1E(0.75) H1EA(0.75) H1EB(0.75) C1F(0.75)
 H1FA(0.75) H1FB(0.75) C1G(0.75) H1GA(0.75) H1GB(0.75) H1GC(0.75)
5.a Ternary CH refined with riding coordinates:
 C23(H23), C23(H23A), C26(H26), C29(H29), C32(H32), C53(H53), C56(H56),
 C56(H56A), C59(H59), C62(H62), C62(H62A), C83(H83), C86(H86), C89(H89),
 C92(H92)
5.b Secondary CH2 refined with riding coordinates:
 C1B(H1BA,H1BB), C1H(H1HA,H1HB), C1E(H1EA,H1EB), C1F(H1FA,H1FB)
5.c Me refined with riding coordinates:
 C1A(H1AA,H1AB,H1AC), C1A(H1AD,H1AE,H1AF)
5.d Aromatic/amide H refined with riding coordinates:
 C6(H6), C7(H7), C8(H8), C12(H12), C13(H13), C14(H14), C18(H18), C19(H19),
 C20(H20), C36(H36), C37(H37), C38(H38), C42(H42), C43(H43), C44(H44), C48(H48),
  C49(H49), C50(H50), C66(H66), C67(H67), C68(H68), C72(H72), C73(H73),
 C74(H74), C78(H78), C79(H79), C80(H80)
5.e Idealised Me refined as rotating group:
 C22(H22A,H22B,H22C), C22A(H22D,H22E,H22F), C24(H24A,H24B,H24C), C25(H25A,H25B,
 H25C), C27(H27A,H27B,H27C), C28(H28A,H28B,H28C), C30(H30A,H30B,H30C), C31(H31A,
 H31B,H31C), C33(H33A,H33B,H33C), C52(H52A,H52B,H52C), C54(H54A,H54B,H54C),
 C55(H55A,H55B,H55C), C55A(H55D,H55E,H55F), C57(H57A,H57B,H57C), C57A(H57D,H57E,
 H57F), C58(H58A,H58B,H58C), C60(H60A,H60B,H60C), C61(H61A,H61B,H61C),
 C61A(H61D,H61E,H61F), C63(H63A,H63B,H63C), C63A(H63D,H63E,H63F), C82(H82A,H82B,
 H82C), C84(H84A,H84B,H84C), C85(H85A,H85B,H85C), C87(H87A,H87B,H87C), C88(H88A,
 H88B,H88C), C90(H90A,H90B,H90C), C91(H91A,H91B,H91C), C93(H93A,H93B,H93C),
 C1I(H1IA,H1IB,H1IC), C97(H97A,H97B,H97C), C1D(H1DA,H1DB,H1DC), C1G(H1GA,H1GB,
 H1GC), C98(H98A,H98B,H98C)
;
_shelx_estimated_absorpt_t_max 0.988
_shelx_estimated_absorpt_t_min 0.966
_shelx_space_group_comment
;
The symmetry employed for this shelxl refinement is uniquely defined
by the following loop, which should always be used as a source of
symmetry information in preference to the above space-group names.
They are only intended as comments.
;
_shelxl_version_number 2013-2

loop_
_space_group_symop_operation_xyz
'x, y, z'
'-x+1/2, y+1/2, -z+1/2'
'-x, -y, -z'
'x-1/2, -y-1/2, z-1/2'

loop_
_atom_site_label
_atom_site_type_symbol
_atom_site_fract_x
_atom_site_fract_y
_atom_site_fract_z
_atom_site_U_iso_or_equiv
_atom_site_adp_type
_atom_site_occupancy
_atom_site_site_symmetry_order
_atom_site_calc_flag
_atom_site_refinement_flags_posn
_atom_site_refinement_flags_adp
_atom_site_refinement_flags_occupancy
_atom_site_disorder_assembly
_atom_site_disorder_group
Mo1 Mo 0.76438(3) 0.66618(4) 0.60309(2) 0.02071(16) Uani 1 1 d . . . . .
N1 N 0.6287(3) 0.7456(4) 0.63337(14) 0.0241(14) Uani 1 1 d . . . . .
N2 N 0.9080(3) 0.7442(4) 0.65322(12) 0.0229(14) Uani 1 1 d . . . . .
N3 N 0.7698(3) 0.8047(3) 0.53714(13) 0.0217(14) Uani 1 1 d . . . . .
C1 C 0.6877(4) 0.7399(5) 0.62226(16) 0.0247(18) Uani 1 1 d . . . . .
C2 C 0.8551(3) 0.7257(4) 0.63354(15) 0.0222(16) Uani 1 1 d . . . . .
C3 C 0.7690(3) 0.7641(5) 0.56292(16) 0.0248(17) Uani 1 1 d . . . . .
C4 C 0.5838(3) 0.6502(5) 0.63406(14) 0.0180(15) Uani 1 1 d . . . . .
C5 C 0.6053(3) 0.5484(5) 0.62225(16) 0.0264(18) Uani 1 1 d . . . . .
C6 C 0.5591(4) 0.4578(5) 0.62316(17) 0.033(2) Uani 1 1 d . . . . .
H6 H 0.5739 0.3878 0.6160 0.040 Uiso 1 1 calc R U . . .
C7 C 0.4926(4) 0.4664(5) 0.63420(17) 0.0306(19) Uani 1 1 d . . . . .
H7 H 0.4610 0.4037 0.6338 0.037 Uiso 1 1 calc R U . . .
C8 C 0.4721(3) 0.5669(5) 0.64583(15) 0.0296(18) Uani 1 1 d . . . . .
H8 H 0.4263 0.5730 0.6536 0.036 Uiso 1 1 calc R U . . .
C9 C 0.5174(3) 0.6591(5) 0.64628(15) 0.0221(16) Uani 1 1 d . . . . .
C10 C 0.4943(4) 0.7670(5) 0.65958(16) 0.0298(18) Uani 1 1 d . . . . .
C11 C 0.4390(4) 0.8350(6) 0.64086(16) 0.0350(18) Uani 1 1 d . . . . .
C12 C 0.4195(4) 0.9323(6) 0.6547(2) 0.045(2) Uani 1 1 d . . . . .
H12 H 0.3823 0.9780 0.6427 0.054 Uiso 1 1 calc R U . . .
C13 C 0.4521(5) 0.9646(6) 0.6849(2) 0.054(2) Uani 1 1 d . . . . .
H13 H 0.4389 1.0336 0.6934 0.065 Uiso 1 1 calc R U . . .
C14 C 0.5046(4) 0.8978(6) 0.70370(18) 0.044(2) Uani 1 1 d . . . . .
H14 H 0.5263 0.9207 0.7250 0.053 Uiso 1 1 calc R U . . .
C15 C 0.5254(4) 0.7980(5) 0.69137(16) 0.0319(19) Uani 1 1 d . . . . .
C16 C 0.6769(3) 0.5326(4) 0.60953(16) 0.0219(17) Uani 1 1 d . . . . .
C17 C 0.7429(3) 0.5057(5) 0.63268(16) 0.0203(16) Uani 1 1 d . . . . .
C18 C 0.8104(4) 0.4961(5) 0.62107(17) 0.0247(17) Uani 1 1 d . . . . .
H18 H 0.8544 0.4853 0.6364 0.030 Uiso 1 1 calc R U . . .
C19 C 0.8161(3) 0.5016(4) 0.58804(17) 0.0273(17) Uani 1 1 d . . . . .
H19 H 0.8623 0.4904 0.5809 0.033 Uiso 1 1 calc R U . . .
C20 C 0.7512(4) 0.5244(5) 0.56577(17) 0.0254(17) Uani 1 1 d . . . . .
H20 H 0.7545 0.5316 0.5433 0.031 Uiso 1 1 calc R U . . .
C21 C 0.6806(3) 0.5370(4) 0.57563(15) 0.0199(16) Uani 1 1 d . . . . .
C22 C 0.5590(5) 0.6325(6) 0.5512(3) 0.032(3) Uani 0.747(12) 1 d . . P A 1
H22A H 0.5264 0.6054 0.5660 0.049 Uiso 0.747(12) 1 calc R U P A 1
H22B H 0.5295 0.6469 0.5297 0.049 Uiso 0.747(12) 1 calc R U P A 1
H22C H 0.5832 0.7012 0.5599 0.049 Uiso 0.747(12) 1 calc R U P A 1
C22A C 0.5982(17) 0.6435(19) 0.5301(7) 0.032(3) Uani 0.253(12) 1 d . . P A 2
H22D H 0.5882 0.7046 0.5443 0.049 Uiso 0.253(12) 1 calc R U P A 2
H22E H 0.5544 0.6303 0.5135 0.049 Uiso 0.253(12) 1 calc R U P A 2
H22F H 0.6405 0.6628 0.5194 0.049 Uiso 0.253(12) 1 calc R U P A 2
C23 C 0.6144(4) 0.5503(5) 0.54823(17) 0.045(3) Uani 1 1 d . . . . .
H23 H 0.6377 0.5790 0.5298 0.054 Uiso 0.747(12) 1 calc R U P A 1
H23A H 0.5766 0.5625 0.5628 0.054 Uiso 0.253(12) 1 calc R U P A 2
C24 C 0.5872(4) 0.4362(5) 0.53642(16) 0.0326(18) Uani 1 1 d . . . . .
H24A H 0.6283 0.3941 0.5300 0.049 Uiso 1 1 calc R U . . .
H24B H 0.5473 0.4438 0.5176 0.049 Uiso 1 1 calc R U . . .
H24C H 0.5683 0.3970 0.5540 0.049 Uiso 1 1 calc R U . . .
C25 C 0.7864(5) 0.5570(7) 0.69169(18) 0.064(3) Uani 1 1 d . . . . .
H25A H 0.8375 0.5548 0.6875 0.097 Uiso 1 1 calc R U . . .
H25B H 0.7852 0.5321 0.7140 0.097 Uiso 1 1 calc R U . . .
H25C H 0.7675 0.6330 0.6890 0.097 Uiso 1 1 calc R U . . .
C26 C 0.7388(4) 0.4820(5) 0.66812(15) 0.0313(19) Uani 1 1 d . . . . .
H26 H 0.6862 0.4934 0.6712 0.038 Uiso 1 1 calc R U . . .
C27 C 0.7577(4) 0.3591(5) 0.67493(19) 0.051(2) Uani 1 1 d . . . . .
H27A H 0.7258 0.3130 0.6590 0.076 Uiso 1 1 calc R U . . .
H27B H 0.7495 0.3401 0.6970 0.076 Uiso 1 1 calc R U . . .
H27C H 0.8098 0.3460 0.6732 0.076 Uiso 1 1 calc R U . . .
C28 C 0.6491(4) 0.7851(6) 0.7286(2) 0.060(3) Uani 1 1 d . . . . .
H28A H 0.6741 0.8144 0.7113 0.090 Uiso 1 1 calc R U . . .
H28B H 0.6824 0.7341 0.7423 0.090 Uiso 1 1 calc R U . . .
H28C H 0.6357 0.8464 0.7419 0.090 Uiso 1 1 calc R U . . .
C29 C 0.5798(4) 0.7239(5) 0.71345(16) 0.0322(19) Uani 1 1 d . . . . .
H29 H 0.5952 0.6633 0.6996 0.039 Uiso 1 1 calc R U . . .
C30 C 0.5410(4) 0.6708(6) 0.7386(2) 0.055(2) Uani 1 1 d . . . . .
H30A H 0.5261 0.7281 0.7529 0.083 Uiso 1 1 calc R U . . .
H30B H 0.5747 0.6184 0.7516 0.083 Uiso 1 1 calc R U . . .
H30C H 0.4970 0.6312 0.7277 0.083 Uiso 1 1 calc R U . . .
C31 C 0.4588(4) 0.8412(6) 0.58317(17) 0.044(2) Uani 1 1 d . . . . .
H31A H 0.4581 0.9224 0.5826 0.066 Uiso 1 1 calc R U . . .
H31B H 0.4419 0.8122 0.5612 0.066 Uiso 1 1 calc R U . . .
H31C H 0.5095 0.8155 0.5910 0.066 Uiso 1 1 calc R U . . .
C32 C 0.4077(4) 0.8003(6) 0.60598(17) 0.038(2) Uani 1 1 d . . . . .
H32 H 0.4070 0.7175 0.6051 0.045 Uiso 1 1 calc R U . . .
C33 C 0.3281(4) 0.8417(7) 0.5949(2) 0.060(3) Uani 1 1 d . . . . .
H33A H 0.3281 0.9228 0.5936 0.091 Uiso 1 1 calc R U . . .
H33B H 0.2968 0.8180 0.6106 0.091 Uiso 1 1 calc R U . . .
H33C H 0.3086 0.8106 0.5734 0.091 Uiso 1 1 calc R U . . .
C34 C 0.9775(3) 0.7747(5) 0.67047(15) 0.0249(17) Uani 1 1 d . . . . .
C35 C 0.9805(3) 0.8583(5) 0.69413(16) 0.0258(17) Uani 1 1 d . . . . .
C36 C 1.0504(4) 0.8937(5) 0.70837(16) 0.036(2) Uani 1 1 d . . . . .
H36 H 1.0548 0.9514 0.7241 0.043 Uiso 1 1 calc R U . . .
C37 C 1.1150(4) 0.8469(6) 0.70020(18) 0.042(2) Uani 1 1 d . . . . .
H37 H 1.1624 0.8748 0.7095 0.051 Uiso 1 1 calc R U . . .
C38 C 1.1089(4) 0.7592(5) 0.67834(16) 0.0353(19) Uani 1 1 d . . . . .
H38 H 1.1527 0.7249 0.6736 0.042 Uiso 1 1 calc R U . . .
C39 C 1.0405(3) 0.7208(5) 0.66327(15) 0.0242(17) Uani 1 1 d . . . . .
C40 C 1.0349(3) 0.6211(5) 0.64193(16) 0.0272(17) Uani 1 1 d . . . . .
C41 C 1.0397(4) 0.5141(5) 0.65586(16) 0.0303(17) Uani 1 1 d . . . . .
C42 C 1.0336(4) 0.4232(5) 0.63543(18) 0.0358(19) Uani 1 1 d . . . . .
H42 H 1.0375 0.3509 0.6446 0.043 Uiso 1 1 calc R U . . .
C43 C 1.0221(4) 0.4346(5) 0.60227(18) 0.040(2) Uani 1 1 d . . . . .
H43 H 1.0159 0.3706 0.5888 0.048 Uiso 1 1 calc R U . . .
C44 C 1.0194(4) 0.5395(5) 0.58823(17) 0.0321(18) Uani 1 1 d . . . . .
H44 H 1.0142 0.5467 0.5652 0.039 Uiso 1 1 calc R U . . .
C45 C 1.0242(3) 0.6341(5) 0.60772(16) 0.0288(18) Uani 1 1 d . . . . .
C46 C 0.9131(3) 0.9049(5) 0.70514(17) 0.0266(18) Uani 1 1 d . . . . .
C47 C 0.8703(4) 0.9845(5) 0.68506(16) 0.0267(17) Uani 1 1 d . . . . .
C48 C 0.8094(4) 1.0305(5) 0.69645(18) 0.0321(19) Uani 1 1 d . . . . .
H48 H 0.7803 1.0844 0.6835 0.038 Uiso 1 1 calc R U . . .
C49 C 0.7900(4) 1.0006(6) 0.72574(19) 0.042(2) Uani 1 1 d . . . . .
H49 H 0.7478 1.0328 0.7327 0.050 Uiso 1 1 calc R U . . .
C50 C 0.8328(4) 0.9227(6) 0.74523(18) 0.0368(19) Uani 1 1 d . . . . .
H50 H 0.8198 0.9023 0.7656 0.044 Uiso 1 1 calc R U . . .
C51 C 0.8945(4) 0.8743(5) 0.73504(17) 0.0288(18) Uani 1 1 d . . . . .
C52 C 1.1037(4) 0.7722(6) 0.58469(18) 0.044(2) Uani 1 1 d . . . . .
H52A H 1.1393 0.7704 0.6051 0.066 Uiso 1 1 calc R U . . .
H52B H 1.1043 0.8457 0.5747 0.066 Uiso 1 1 calc R U . . .
H52C H 1.1174 0.7162 0.5697 0.066 Uiso 1 1 calc R U . . .
C53 C 1.0248(3) 0.7472(5) 0.59191(15) 0.0261(17) Uani 1 1 d . . . . .
H53 H 1.0123 0.8039 0.6077 0.031 Uiso 1 1 calc R U . . .
C54 C 0.9684(4) 0.7564(6) 0.56074(16) 0.042(2) Uani 1 1 d . . . . .
H54A H 0.9816 0.7048 0.5444 0.063 Uiso 1 1 calc R U . . .
H54B H 0.9682 0.8323 0.5523 0.063 Uiso 1 1 calc R U . . .
H54C H 0.9189 0.7379 0.5654 0.063 Uiso 1 1 calc R U . . .
C55 C 1.1354(8) 0.4712(12) 0.7035(3) 0.072(5) Uani 0.690(8) 1 d . . P B 1
H55A H 1.1474 0.4027 0.6928 0.108 Uiso 0.690(8) 1 calc R U P B 1
H55B H 1.1454 0.4613 0.7272 0.108 Uiso 0.690(8) 1 calc R U P B 1
H55C H 1.1659 0.5320 0.6973 0.108 Uiso 0.690(8) 1 calc R U P B 1
C55A C 1.1010(18) 0.405(3) 0.7092(8) 0.072(5) Uani 0.310(8) 1 d . . P B 2
H55D H 1.0705 0.3385 0.7101 0.108 Uiso 0.310(8) 1 calc R U P B 2
H55E H 1.1227 0.4273 0.7314 0.108 Uiso 0.310(8) 1 calc R U P B 2
H55F H 1.1408 0.3886 0.6968 0.108 Uiso 0.310(8) 1 calc R U P B 2
C56 C 1.0525(4) 0.4991(6) 0.69258(19) 0.047(2) Uani 1 1 d . . . . .
H56 H 1.0407 0.5700 0.7031 0.056 Uiso 0.690(8) 1 calc R U P B 1
H56A H 1.0813 0.5670 0.7006 0.056 Uiso 0.310(8) 1 calc R U P B 2
C57 C 1.0046(7) 0.4032(10) 0.7038(3) 0.054(3) Uani 0.690(8) 1 d . . P B 1
H57A H 0.9522 0.4158 0.6949 0.082 Uiso 0.690(8) 1 calc R U P B 1
H57B H 1.0111 0.4017 0.7276 0.082 Uiso 0.690(8) 1 calc R U P B 1
H57C H 1.0204 0.3322 0.6958 0.082 Uiso 0.690(8) 1 calc R U P B 1
C57A C 0.9814(15) 0.512(2) 0.7067(7) 0.054(3) Uani 0.310(8) 1 d . . P B 2
H57D H 0.9506 0.5700 0.6947 0.082 Uiso 0.310(8) 1 calc R U P B 2
H57E H 0.9936 0.5329 0.7297 0.082 Uiso 0.310(8) 1 calc R U P B 2
H57F H 0.9542 0.4418 0.7047 0.082 Uiso 0.310(8) 1 calc R U P B 2
C58 C 0.8207(4) 1.0132(5) 0.62573(15) 0.0317(18) Uani 1 1 d . . . . .
H58A H 0.7971 0.9404 0.6263 0.047 Uiso 1 1 calc R U . . .
H58B H 0.8366 1.0234 0.6046 0.047 Uiso 1 1 calc R U . . .
H58C H 0.7851 1.0713 0.6289 0.047 Uiso 1 1 calc R U . . .
C59 C 0.8889(4) 1.0202(5) 0.65318(15) 0.0281(17) Uani 1 1 d . . . . .
H59 H 0.9275 0.9684 0.6475 0.034 Uiso 1 1 calc R U . . .
C60 C 0.9219(4) 1.1377(5) 0.65559(18) 0.038(2) Uani 1 1 d . . . . .
H60A H 0.8848 1.1904 0.6608 0.058 Uiso 1 1 calc R U . . .
H60B H 0.9365 1.1579 0.6347 0.058 Uiso 1 1 calc R U . . .
H60C H 0.9655 1.1396 0.6728 0.058 Uiso 1 1 calc R U . . .
C61 C 0.919(2) 0.682(3) 0.7474(11) 0.050(4) Uani 0.238(19) 1 d . . P C 1
H61A H 0.8653 0.6749 0.7446 0.075 Uiso 0.238(19) 1 calc R U P C 1
H61B H 0.9425 0.6295 0.7640 0.075 Uiso 0.238(19) 1 calc R U P C 1
H61C H 0.9360 0.6668 0.7267 0.075 Uiso 0.238(19) 1 calc R U P C 1
C61A C 0.8907(7) 0.6933(8) 0.7659(4) 0.050(4) Uani 0.762(19) 1 d . . P C 2
H61D H 0.8575 0.7203 0.7804 0.075 Uiso 0.762(19) 1 calc R U P C 2
H61E H 0.9223 0.6343 0.7768 0.075 Uiso 0.762(19) 1 calc R U P C 2
H61F H 0.8612 0.6642 0.7459 0.075 Uiso 0.762(19) 1 calc R U P C 2
C62 C 0.9396(4) 0.7897(5) 0.75737(15) 0.0353(19) Uani 1 1 d D . . . .
H62 H 0.9895 0.7964 0.7507 0.042 Uiso 0.238(19) 1 calc R U P C 1
H62A H 0.9791 0.7587 0.7459 0.042 Uiso 0.762(19) 1 calc R U P C 2
C63 C 0.957(6) 0.812(5) 0.7932(6) 0.085(8) Uani 0.238(19) 1 d D . P C 1
H63A H 0.9548 0.8914 0.7972 0.127 Uiso 0.238(19) 1 calc R U P C 1
H63B H 1.0076 0.7849 0.8016 0.127 Uiso 0.238(19) 1 calc R U P C 1
H63C H 0.9216 0.7729 0.8043 0.127 Uiso 0.238(19) 1 calc R U P C 1
C63A C 0.9767(16) 0.8475(13) 0.7885(3) 0.085(8) Uani 0.762(19) 1 d D . P C 2
H63D H 1.0037 0.9128 0.7828 0.127 Uiso 0.762(19) 1 calc R U P C 2
H63E H 1.0114 0.7962 0.8014 0.127 Uiso 0.762(19) 1 calc R U P C 2
H63F H 0.9388 0.8704 0.8013 0.127 Uiso 0.762(19) 1 calc R U P C 2
C64 C 0.7834(3) 0.8499(5) 0.50794(15) 0.0238(16) Uani 1 1 d . . . . .
C65 C 0.8002(3) 0.9637(5) 0.50653(15) 0.0202(15) Uani 1 1 d . . . . .
C66 C 0.8156(3) 1.0057(5) 0.47710(15) 0.0243(16) Uani 1 1 d . . . . .
H66 H 0.8271 1.0822 0.4757 0.029 Uiso 1 1 calc R U . . .
C67 C 0.8147(3) 0.9390(5) 0.44964(16) 0.0292(17) Uani 1 1 d . . . . .
H67 H 0.8282 0.9685 0.4303 0.035 Uiso 1 1 calc R U . . .
C68 C 0.7942(3) 0.8301(5) 0.45103(15) 0.0270(16) Uani 1 1 d . . . . .
H68 H 0.7927 0.7849 0.4322 0.032 Uiso 1 1 calc R U . . .
C69 C 0.7755(3) 0.7844(5) 0.47888(16) 0.0250(17) Uani 1 1 d . . . . .
C70 C 0.7350(3) 0.6752(5) 0.47489(14) 0.0236(15) Uani 1 1 d . . . . .
C71 C 0.6605(4) 0.6805(5) 0.45913(15) 0.0303(18) Uani 1 1 d . . . . .
C72 C 0.6217(4) 0.5835(5) 0.45161(18) 0.042(2) Uani 1 1 d . . . . .
H72 H 0.5712 0.5872 0.4415 0.050 Uiso 1 1 calc R U . . .
C73 C 0.6540(4) 0.4819(5) 0.45837(17) 0.037(2) Uani 1 1 d . . . . .
H73 H 0.6265 0.4160 0.4525 0.044 Uiso 1 1 calc R U . . .
C74 C 0.7269(4) 0.4758(5) 0.47372(15) 0.0284(18) Uani 1 1 d . . . . .
H74 H 0.7489 0.4052 0.4787 0.034 Uiso 1 1 calc R U . . .
C75 C 0.7688(3) 0.5710(5) 0.48212(15) 0.0228(16) Uani 1 1 d . . . . .
C76 C 0.7958(3) 1.0461(4) 0.53299(15) 0.0215(17) Uani 1 1 d . . . . .
C77 C 0.7269(3) 1.0731(5) 0.54113(15) 0.0230(17) Uani 1 1 d . . . . .
C78 C 0.7207(4) 1.1633(5) 0.56134(15) 0.0314(17) Uani 1 1 d . . . . .
H78 H 0.6741 1.1812 0.5673 0.038 Uiso 1 1 calc R U . . .
C79 C 0.7831(4) 1.2274(5) 0.57292(17) 0.0309(19) Uani 1 1 d . . . . .
H79 H 0.7788 1.2904 0.5862 0.037 Uiso 1 1 calc R U . . .
C80 C 0.8506(4) 1.1991(5) 0.56500(16) 0.0277(18) Uani 1 1 d . . . . .
H80 H 0.8926 1.2435 0.5729 0.033 Uiso 1 1 calc R U . . .
C81 C 0.8595(3) 1.1087(4) 0.54599(15) 0.0211(16) Uani 1 1 d . . . . .
C82 C 0.5518(4) 0.8044(6) 0.4654(3) 0.067(3) Uani 1 1 d . . . . .
H82A H 0.5157 0.7476 0.4566 0.101 Uiso 1 1 calc R U . . .
H82B H 0.5304 0.8781 0.4603 0.101 Uiso 1 1 calc R U . . .
H82C H 0.5643 0.7957 0.4891 0.101 Uiso 1 1 calc R U . . .
C83 C 0.6215(4) 0.7917(5) 0.45030(19) 0.043(2) Uani 1 1 d . . . . .
H83 H 0.6566 0.8523 0.4590 0.051 Uiso 1 1 calc R U . . .
C84 C 0.6040(5) 0.8038(6) 0.41248(19) 0.074(4) Uani 1 1 d . . . . .
H84A H 0.6495 0.7933 0.4033 0.111 Uiso 1 1 calc R U . . .
H84B H 0.5840 0.8780 0.4068 0.111 Uiso 1 1 calc R U . . .
H84C H 0.5673 0.7479 0.4035 0.111 Uiso 1 1 calc R U . . .
C85 C 0.8726(4) 0.4480(5) 0.51098(18) 0.0360(19) Uani 1 1 d . . . . .
H85A H 0.8377 0.4212 0.5248 0.054 Uiso 1 1 calc R U . . .
H85B H 0.9225 0.4516 0.5238 0.054 Uiso 1 1 calc R U . . .
H85C H 0.8725 0.3973 0.4926 0.054 Uiso 1 1 calc R U . . .
C86 C 0.8491(3) 0.5634(5) 0.49816(16) 0.0280(17) Uani 1 1 d . . . . .
H86 H 0.8566 0.6157 0.5171 0.034 Uiso 1 1 calc R U . . .
C87 C 0.9016(4) 0.5978(6) 0.47500(19) 0.044(2) Uani 1 1 d . . . . .
H87A H 0.8917 0.5529 0.4551 0.066 Uiso 1 1 calc R U . . .
H87B H 0.9530 0.5863 0.4856 0.066 Uiso 1 1 calc R U . . .
H87C H 0.8939 0.6763 0.4694 0.066 Uiso 1 1 calc R U . . .
C88 C 0.6129(3) 0.9725(5) 0.55289(16) 0.0328(18) Uani 1 1 d . . . . .
H88A H 0.6455 0.9260 0.5685 0.049 Uiso 1 1 calc R U . . .
H88B H 0.5700 0.9289 0.5427 0.049 Uiso 1 1 calc R U . . .
H88C H 0.5958 1.0360 0.5644 0.049 Uiso 1 1 calc R U . . .
C89 C 0.6554(3) 1.0138(5) 0.52673(15) 0.0257(17) Uani 1 1 d . . . . .
H89 H 0.6694 0.9474 0.5147 0.031 Uiso 1 1 calc R U . . .
C90 C 0.6084(4) 1.0882(6) 0.50212(17) 0.040(2) Uani 1 1 d . . . . .
H90A H 0.5630 1.0489 0.4926 0.060 Uiso 1 1 calc R U . . .
H90B H 0.6365 1.1080 0.4848 0.060 Uiso 1 1 calc R U . . .
H90C H 0.5954 1.1556 0.5130 0.060 Uiso 1 1 calc R U . . .
C91 C 0.9700(3) 1.1631(5) 0.51957(16) 0.0363(18) Uani 1 1 d . . . . .
H91A H 0.9390 1.1694 0.4980 0.054 Uiso 1 1 calc R U . . .
H91B H 1.0202 1.1404 0.5171 0.054 Uiso 1 1 calc R U . . .
H91C H 0.9721 1.2350 0.5307 0.054 Uiso 1 1 calc R U . . .
C92 C 0.9368(3) 1.0770(5) 0.53971(16) 0.0284(18) Uani 1 1 d . . . . .
H92 H 0.9325 1.0056 0.5273 0.034 Uiso 1 1 calc R U . . .
C93 C 0.9886(4) 1.0580(5) 0.57211(16) 0.0354(19) Uani 1 1 d . . . . .
H93A H 1.0009 1.1293 0.5829 0.053 Uiso 1 1 calc R U . . .
H93B H 1.0341 1.0217 0.5680 0.053 Uiso 1 1 calc R U . . .
H93C H 0.9638 1.0106 0.5862 0.053 Uiso 1 1 calc R U . . .
O1 O 1.2873(15) 0.598(2) 0.6654(8) 0.0938(18) Uani 0.25 1 d . . P D 2
N1B N 1.3214(6) 0.5763(9) 0.7473(3) 0.0938(18) Uani 0.75 1 d . . P E 1
N6 N 1.2587(7) 0.6177(10) 0.6432(4) 0.0938(18) Uani 0.75 1 d . . P F 1
C1A C 1.3296(5) 0.7443(8) 0.7117(3) 0.0938(18) Uani 1 1 d D . . . .
H1AA H 1.3425 0.8112 0.7248 0.141 Uiso 0.75 1 calc R U P G 1
H1AB H 1.2811 0.7545 0.6979 0.141 Uiso 0.75 1 calc R U P G 1
H1AC H 1.3672 0.7308 0.6979 0.141 Uiso 0.75 1 calc R U P G 1
H1AD H 1.3390 0.7479 0.7356 0.141 Uiso 0.25 1 calc R U P G 2
H1AE H 1.2883 0.7937 0.7032 0.141 Uiso 0.25 1 calc R U P G 2
H1AF H 1.3741 0.7675 0.7032 0.141 Uiso 0.25 1 calc R U P G 2
C1B C 1.280(2) 0.484(3) 0.6563(11) 0.0938(18) Uani 0.25 1 d . . P D 2
H1BA H 1.2459 0.4428 0.6680 0.113 Uiso 0.25 1 calc R U P D 2
H1BB H 1.3286 0.4454 0.6583 0.113 Uiso 0.25 1 calc R U P D 2
C1C C 1.3267(7) 0.6577(12) 0.7315(4) 0.0938(18) Uani 0.75 1 d . . P E 1
C1H C 1.308(2) 0.6147(19) 0.6999(11) 0.0938(18) Uani 0.25 1 d D . P D 2
H1HA H 1.3510 0.5667 0.7078 0.113 Uiso 0.25 1 calc R U P D 2
H1HB H 1.2663 0.5898 0.7106 0.113 Uiso 0.25 1 calc R U P D 2
C1I C 1.246(4) 0.512(5) 0.6206(14) 0.0938(18) Uani 0.25 1 d . . P D 2
H1IA H 1.1928 0.4994 0.6172 0.141 Uiso 0.25 1 calc R U P D 2
H1IB H 1.2690 0.4650 0.6058 0.141 Uiso 0.25 1 calc R U P D 2
H1IC H 1.2562 0.5903 0.6162 0.141 Uiso 0.25 1 calc R U P D 2
C96 C 1.2469(13) 0.5328(19) 0.6303(5) 0.0938(18) Uani 0.75 1 d . . P F 1
C97 C 1.2346(8) 0.4309(12) 0.6126(4) 0.0938(18) Uani 0.75 1 d . . P F 1
H97A H 1.2321 0.3697 0.6279 0.141 Uiso 0.75 1 calc R U P F 1
H97B H 1.2754 0.4179 0.6005 0.141 Uiso 0.75 1 calc R U P F 1
H97C H 1.1878 0.4354 0.5973 0.141 Uiso 0.75 1 calc R U P F 1
O1B O 1.2443(6) 0.2113(10) 0.6707(3) 0.132(3) Uani 0.75 1 d . . P . .
C1D C 1.1473(8) 0.1085(13) 0.6421(4) 0.132(3) Uani 0.75 1 d . . P . .
H1DA H 1.1570 0.0685 0.6227 0.198 Uiso 0.75 1 calc R U P . .
H1DB H 1.1276 0.1822 0.6357 0.198 Uiso 0.75 1 calc R U P . .
H1DC H 1.1111 0.0672 0.6523 0.198 Uiso 0.75 1 calc R U P . .
C1E C 1.2127(9) 0.1191(14) 0.6640(4) 0.132(3) Uani 0.75 1 d . . P . .
H1EA H 1.2034 0.0873 0.6849 0.158 Uiso 0.75 1 calc R U P . .
H1EB H 1.2495 0.0703 0.6561 0.158 Uiso 0.75 1 calc R U P . .
C1F C 1.3028(9) 0.2204(14) 0.6972(4) 0.132(3) Uani 0.75 1 d . . P . .
H1FA H 1.2844 0.2025 0.7177 0.158 Uiso 0.75 1 calc R U P . .
H1FB H 1.3423 0.1668 0.6945 0.158 Uiso 0.75 1 calc R U P . .
C1G C 1.3311(9) 0.3258(14) 0.6990(4) 0.132(3) Uani 0.75 1 d . . P . .
H1GA H 1.3424 0.3475 0.6776 0.198 Uiso 0.75 1 calc R U P . .
H1GB H 1.3765 0.3282 0.7152 0.198 Uiso 0.75 1 calc R U P . .
H1GC H 1.2946 0.3772 0.7054 0.198 Uiso 0.75 1 calc R U P . .
N4 N 0.5998(7) 0.1920(6) 0.6209(2) 0.124(4) Uani 1 1 d . . . . .
C98 C 0.6199(4) 0.0040(6) 0.64931(19) 0.047(2) Uani 1 1 d . . . . .
H98A H 0.6664 -0.0272 0.6445 0.071 Uiso 1 1 calc R U . . .
H98B H 0.5787 -0.0456 0.6408 0.071 Uiso 1 1 calc R U . . .
H98C H 0.6230 0.0119 0.6730 0.071 Uiso 1 1 calc R U . . .
C99 C 0.6077(5) 0.1101(6) 0.6342(2) 0.055(3) Uani 1 1 d . . . . .

loop_
_atom_site_aniso_label
_atom_site_aniso_U_11
_atom_site_aniso_U_22
_atom_site_aniso_U_33
_atom_site_aniso_U_23
_atom_site_aniso_U_13
_atom_site_aniso_U_12
Mo1 0.0227(3) 0.0176(3) 0.0206(3) 0.0004(2) 0.0000(2) 0.0000(3)
N1 0.020(3) 0.024(3) 0.028(4) 0.003(2) -0.001(3) -0.002(2)
N2 0.018(3) 0.023(3) 0.027(4) 0.000(2) 0.002(3) 0.000(2)
N3 0.025(3) 0.015(3) 0.022(4) 0.000(2) -0.005(3) 0.001(2)
C1 0.031(4) 0.017(3) 0.021(4) -0.006(2) -0.010(3) -0.002(3)
C2 0.031(4) 0.012(3) 0.025(4) 0.004(2) 0.008(3) 0.001(3)
C3 0.014(3) 0.022(3) 0.035(5) 0.001(3) -0.006(3) -0.004(3)
C4 0.023(3) 0.024(3) 0.007(4) 0.005(2) 0.002(3) -0.002(3)
C5 0.020(4) 0.026(4) 0.032(5) 0.008(3) -0.001(3) -0.003(3)
C6 0.030(4) 0.030(4) 0.037(5) 0.000(3) -0.006(4) 0.004(3)
C7 0.028(4) 0.025(4) 0.037(5) 0.003(3) -0.003(4) -0.007(3)
C8 0.019(3) 0.040(4) 0.027(4) 0.004(3) -0.001(3) -0.004(3)
C9 0.019(3) 0.026(3) 0.019(4) 0.004(3) -0.004(3) 0.000(3)
C10 0.028(4) 0.026(4) 0.036(5) 0.008(3) 0.008(3) -0.002(3)
C11 0.028(4) 0.038(4) 0.038(5) 0.012(3) 0.002(3) 0.003(4)
C12 0.041(5) 0.036(4) 0.059(6) 0.010(4) 0.008(4) 0.013(4)
C13 0.062(6) 0.038(5) 0.067(7) 0.002(4) 0.026(5) 0.016(4)
C14 0.056(5) 0.041(5) 0.037(5) -0.008(3) 0.017(4) 0.006(4)
C15 0.027(4) 0.029(4) 0.037(5) 0.004(3) -0.001(3) 0.004(3)
C16 0.026(4) 0.013(3) 0.026(5) -0.004(2) 0.003(3) -0.002(3)
C17 0.020(3) 0.017(3) 0.023(5) 0.000(2) 0.002(3) -0.003(3)
C18 0.031(4) 0.019(3) 0.024(5) 0.000(3) 0.004(3) 0.007(3)
C19 0.024(4) 0.013(3) 0.047(5) -0.006(3) 0.014(3) 0.003(3)
C20 0.038(4) 0.024(4) 0.017(5) -0.001(3) 0.012(3) -0.004(3)
C21 0.034(4) 0.013(3) 0.011(4) -0.002(2) 0.002(3) 0.000(3)
C22 0.037(6) 0.032(5) 0.024(7) -0.006(4) -0.010(4) 0.009(4)
C22A 0.037(6) 0.032(5) 0.024(7) -0.006(4) -0.010(4) 0.009(4)
C23 0.060(5) 0.019(3) 0.044(5) -0.006(3) -0.029(4) 0.004(3)
C24 0.036(4) 0.033(4) 0.026(4) -0.002(3) -0.002(3) -0.008(3)
C25 0.091(7) 0.079(6) 0.020(5) -0.001(4) 0.002(5) -0.033(5)
C26 0.038(4) 0.022(3) 0.030(5) 0.002(3) -0.004(4) -0.001(3)
C27 0.066(5) 0.043(5) 0.048(6) 0.021(3) 0.025(4) 0.024(4)
C28 0.043(5) 0.054(5) 0.075(7) 0.001(4) -0.015(5) -0.003(4)
C29 0.041(4) 0.028(4) 0.025(5) -0.002(3) -0.002(4) 0.001(3)
C30 0.054(5) 0.046(5) 0.066(6) 0.018(4) 0.011(4) 0.013(4)
C31 0.038(4) 0.062(5) 0.029(5) 0.013(4) -0.003(4) 0.007(4)
C32 0.027(4) 0.039(4) 0.045(6) 0.012(3) -0.003(4) 0.004(3)
C33 0.029(4) 0.072(6) 0.072(7) 0.017(5) -0.012(4) 0.006(4)
C34 0.023(4) 0.027(4) 0.023(4) 0.002(3) 0.001(3) -0.004(3)
C35 0.025(4) 0.030(4) 0.021(4) 0.001(3) 0.002(3) -0.001(3)
C36 0.035(4) 0.042(4) 0.027(5) -0.013(3) -0.005(4) 0.003(3)
C37 0.025(4) 0.050(5) 0.047(5) -0.017(4) -0.008(4) -0.004(4)
C38 0.021(4) 0.048(4) 0.034(5) 0.000(3) -0.003(3) 0.005(3)
C39 0.027(4) 0.033(4) 0.012(4) -0.001(3) 0.003(3) 0.001(3)
C40 0.018(3) 0.034(4) 0.029(5) -0.001(3) 0.002(3) -0.002(3)
C41 0.029(4) 0.033(4) 0.031(5) 0.006(3) 0.010(3) -0.001(3)
C42 0.047(5) 0.024(4) 0.040(5) 0.006(3) 0.017(4) -0.001(3)
C43 0.047(5) 0.026(4) 0.048(6) -0.007(3) 0.012(4) 0.001(3)
C44 0.033(4) 0.032(4) 0.033(5) -0.003(3) 0.010(3) 0.009(3)
C45 0.026(4) 0.024(4) 0.036(5) -0.002(3) 0.004(3) 0.004(3)
C46 0.026(4) 0.026(4) 0.027(5) -0.008(3) 0.002(3) -0.004(3)
C47 0.030(4) 0.030(4) 0.021(5) -0.005(3) 0.005(3) -0.001(3)
C48 0.032(4) 0.027(4) 0.037(5) 0.000(3) 0.005(4) 0.008(3)
C49 0.033(4) 0.047(5) 0.045(6) -0.007(4) 0.007(4) 0.001(4)
C50 0.041(4) 0.047(4) 0.025(5) -0.010(3) 0.014(4) -0.005(4)
C51 0.033(4) 0.032(4) 0.022(5) -0.007(3) 0.003(3) -0.002(3)
C52 0.036(4) 0.036(4) 0.057(6) 0.010(3) -0.001(4) -0.004(3)
C53 0.030(4) 0.028(4) 0.021(4) 0.001(3) 0.007(3) -0.003(3)
C54 0.035(4) 0.048(4) 0.038(5) 0.008(3) -0.007(4) -0.002(4)
C55 0.071(10) 0.077(11) 0.058(9) 0.033(8) -0.016(8) -0.006(7)
C55A 0.071(10) 0.077(11) 0.058(9) 0.033(8) -0.016(8) -0.006(7)
C56 0.060(5) 0.039(4) 0.041(6) 0.014(4) 0.010(4) 0.009(4)
C57 0.065(8) 0.071(8) 0.032(8) 0.012(6) 0.023(6) -0.002(7)
C57A 0.065(8) 0.071(8) 0.032(8) 0.012(6) 0.023(6) -0.002(7)
C58 0.036(4) 0.032(4) 0.027(4) 0.000(3) 0.003(3) 0.003(3)
C59 0.036(4) 0.024(4) 0.025(4) 0.002(3) 0.007(3) 0.005(3)
C60 0.040(4) 0.037(4) 0.039(5) -0.007(3) 0.011(4) -0.004(3)
C61 0.077(8) 0.043(6) 0.032(10) 0.010(5) 0.014(6) -0.004(6)
C61A 0.077(8) 0.043(6) 0.032(10) 0.010(5) 0.014(6) -0.004(6)
C62 0.044(4) 0.040(4) 0.021(5) -0.003(3) 0.006(4) 0.003(3)
C63 0.14(2) 0.058(12) 0.036(7) 0.005(6) -0.038(9) 0.002(11)
C63A 0.14(2) 0.058(12) 0.036(7) 0.005(6) -0.038(9) 0.002(11)
C64 0.019(3) 0.025(4) 0.025(4) 0.005(3) -0.002(3) 0.003(3)
C65 0.018(3) 0.022(3) 0.021(4) -0.002(3) 0.006(3) 0.006(3)
C66 0.023(3) 0.026(3) 0.023(4) 0.005(3) 0.003(3) -0.004(3)
C67 0.025(4) 0.034(4) 0.028(5) 0.008(3) 0.003(3) -0.002(3)
C68 0.027(3) 0.027(3) 0.025(4) 0.003(3) -0.003(3) -0.002(3)
C69 0.017(3) 0.019(3) 0.035(5) 0.001(3) -0.004(3) 0.001(3)
C70 0.028(3) 0.021(3) 0.022(4) -0.006(3) 0.008(3) -0.005(3)
C71 0.035(4) 0.028(4) 0.027(4) -0.007(3) 0.000(3) 0.000(3)
C72 0.035(4) 0.026(4) 0.057(6) -0.006(3) -0.009(4) -0.005(3)
C73 0.038(4) 0.025(4) 0.047(5) -0.009(3) 0.005(4) -0.006(3)
C74 0.032(4) 0.023(3) 0.030(5) -0.002(3) 0.004(3) -0.002(3)
C75 0.027(4) 0.026(3) 0.018(4) -0.004(3) 0.010(3) -0.001(3)
C76 0.028(4) 0.013(3) 0.021(4) 0.005(2) -0.002(3) 0.003(3)
C77 0.023(4) 0.020(3) 0.024(4) 0.005(3) -0.001(3) 0.004(3)
C78 0.036(4) 0.026(3) 0.033(5) 0.007(3) 0.008(3) 0.009(3)
C79 0.036(4) 0.014(3) 0.041(5) -0.005(3) 0.002(4) 0.006(3)
C80 0.036(4) 0.021(4) 0.024(5) 0.007(3) -0.001(3) -0.003(3)
C81 0.024(3) 0.016(3) 0.022(4) 0.003(2) 0.000(3) -0.004(3)
C82 0.030(5) 0.035(5) 0.134(10) -0.010(5) 0.004(5) 0.003(3)
C83 0.032(4) 0.026(4) 0.063(6) -0.005(3) -0.014(4) -0.002(3)
C84 0.104(8) 0.032(4) 0.068(7) -0.005(4) -0.041(6) 0.011(5)
C85 0.039(4) 0.036(4) 0.033(5) -0.001(3) 0.005(4) 0.007(3)
C86 0.030(4) 0.026(4) 0.029(5) -0.011(3) 0.006(3) 0.001(3)
C87 0.040(5) 0.037(4) 0.058(6) 0.003(4) 0.018(4) 0.000(3)
C88 0.023(4) 0.039(4) 0.033(5) 0.001(3) -0.003(3) -0.001(3)
C89 0.024(4) 0.028(4) 0.024(4) 0.001(3) 0.002(3) 0.005(3)
C90 0.023(4) 0.054(5) 0.040(5) 0.007(3) -0.005(4) -0.001(3)
C91 0.030(4) 0.033(4) 0.045(5) -0.002(3) 0.006(3) -0.007(3)
C92 0.027(4) 0.030(4) 0.028(5) 0.001(3) 0.004(3) 0.001(3)
C93 0.024(4) 0.044(4) 0.035(5) 0.002(3) -0.004(3) 0.006(3)
O1 0.068(3) 0.095(4) 0.118(6) 0.022(3) 0.012(3) -0.001(3)
N1B 0.068(3) 0.095(4) 0.118(6) 0.022(3) 0.012(3) -0.001(3)
N6 0.068(3) 0.095(4) 0.118(6) 0.022(3) 0.012(3) -0.001(3)
C1A 0.068(3) 0.095(4) 0.118(6) 0.022(3) 0.012(3) -0.001(3)
C1B 0.068(3) 0.095(4) 0.118(6) 0.022(3) 0.012(3) -0.001(3)
C1C 0.068(3) 0.095(4) 0.118(6) 0.022(3) 0.012(3) -0.001(3)
C1H 0.068(3) 0.095(4) 0.118(6) 0.022(3) 0.012(3) -0.001(3)
C1I 0.068(3) 0.095(4) 0.118(6) 0.022(3) 0.012(3) -0.001(3)
C96 0.068(3) 0.095(4) 0.118(6) 0.022(3) 0.012(3) -0.001(3)
C97 0.068(3) 0.095(4) 0.118(6) 0.022(3) 0.012(3) -0.001(3)
O1B 0.095(6) 0.143(6) 0.147(7) -0.026(6) -0.012(5) 0.000(5)
C1D 0.095(6) 0.143(6) 0.147(7) -0.026(6) -0.012(5) 0.000(5)
C1E 0.095(6) 0.143(6) 0.147(7) -0.026(6) -0.012(5) 0.000(5)
C1F 0.095(6) 0.143(6) 0.147(7) -0.026(6) -0.012(5) 0.000(5)
C1G 0.095(6) 0.143(6) 0.147(7) -0.026(6) -0.012(5) 0.000(5)
N4 0.220(12) 0.040(5) 0.114(9) 0.008(5) 0.033(8) 0.045(6)
C98 0.047(5) 0.043(4) 0.048(6) 0.004(4) -0.002(4) 0.000(4)
C99 0.077(6) 0.036(5) 0.052(6) -0.011(4) 0.005(5) 0.012(5)

loop_
_atom_type_symbol
_atom_type_description
_atom_type_scat_dispersion_real
_atom_type_scat_dispersion_imag
_atom_type_scat_source
C C 0.0033 0.0016 'International Tables Vol C Tables 4.2.6.8 and 6.1.1.4'
H H 0.0000 0.0000 'International Tables Vol C Tables 4.2.6.8 and 6.1.1.4'
Mo Mo -1.6832 0.6857 'International Tables Vol C Tables 4.2.6.8 and 6.1.1.4'
N N 0.0061 0.0033 'International Tables Vol C Tables 4.2.6.8 and 6.1.1.4'
O O 0.0106 0.0060 'International Tables Vol C Tables 4.2.6.8 and 6.1.1.4'

loop_
_geom_angle_atom_site_label_1
_geom_angle_atom_site_label_2
_geom_angle_atom_site_label_3
_geom_angle
C1 Mo1 C2 98.7(2)
C1 Mo1 C3 101.5(3)
C1 Mo1 C16 73.3(2)
C1 Mo1 C17 88.2(3)
C1 Mo1 C18 121.8(3)
C1 Mo1 C19 148.7(3)
C1 Mo1 C20 128.1(2)
C1 Mo1 C21 92.7(2)
C2 Mo1 C3 99.4(2)
C2 Mo1 C16 132.7(2)
C2 Mo1 C17 98.8(2)
C2 Mo1 C18 84.0(2)
C2 Mo1 C19 98.2(2)
C2 Mo1 C20 131.7(2)
C2 Mo1 C21 158.91(19)
C3 Mo1 C16 127.9(2)
C3 Mo1 C17 157.8(2)
C3 Mo1 C18 135.7(3)
C3 Mo1 C19 101.4(3)
C3 Mo1 C20 83.9(2)
C3 Mo1 C21 95.6(2)
C16 Mo1 C17 36.09(18)
C16 Mo1 C19 75.9(2)
C16 Mo1 C21 35.5(2)
C18 Mo1 C16 64.1(2)
C18 Mo1 C17 35.0(2)
C18 Mo1 C19 35.1(2)
C18 Mo1 C21 74.9(2)
C19 Mo1 C17 63.3(2)
C19 Mo1 C21 64.2(2)
C20 Mo1 C16 64.0(3)
C20 Mo1 C17 74.5(2)
C20 Mo1 C18 63.0(2)
C20 Mo1 C19 35.42(19)
C20 Mo1 C21 35.7(2)
C21 Mo1 C17 63.72(19)
C1 N1 C4 120.3(6)
C2 N2 C34 167.1(6)
C3 N3 C64 170.4(6)
N1 C1 Mo1 155.3(5)
N2 C2 Mo1 169.8(5)
N3 C3 Mo1 169.3(5)
C5 C4 N1 120.4(6)
C9 C4 N1 119.2(6)
C9 C4 C5 120.4(6)
C4 C5 C16 123.1(6)
C6 C5 C4 118.3(7)
C6 C5 C16 118.6(6)
C5 C6 H6 119.1
C7 C6 C5 121.8(7)
C7 C6 H6 119.1
C6 C7 H7 120.3
C6 C7 C8 119.3(6)
C8 C7 H7 120.4
C7 C8 H8 119.5
C7 C8 C9 121.0(7)
C9 C8 H8 119.5
C4 C9 C10 121.0(6)
C8 C9 C4 119.1(6)
C8 C9 C10 119.8(6)
C11 C10 C9 120.9(6)
C15 C10 C9 119.0(5)
C15 C10 C11 120.0(6)
C10 C11 C32 118.7(6)
C12 C11 C10 118.0(6)
C12 C11 C32 123.2(6)
C11 C12 H12 119.1
C13 C12 C11 121.8(6)
C13 C12 H12 119.1
C12 C13 H13 119.6
C12 C13 C14 120.8(7)
C14 C13 H13 119.6
C13 C14 H14 120.0
C15 C14 C13 120.1(7)
C15 C14 H14 120.0
C10 C15 C29 122.3(6)
C14 C15 C10 119.2(6)
C14 C15 C29 118.5(6)
C5 C16 Mo1 127.6(4)
C17 C16 Mo1 73.6(3)
C17 C16 C5 118.2(6)
C21 C16 Mo1 73.3(4)
C21 C16 C5 122.0(5)
C21 C16 C17 119.7(6)
C16 C17 Mo1 70.3(3)
C16 C17 C26 121.3(6)
C18 C17 Mo1 69.9(4)
C18 C17 C16 118.2(6)
C18 C17 C26 120.4(5)
C26 C17 Mo1 134.5(4)
Mo1 C18 H18 124.5
C17 C18 Mo1 75.1(3)
C17 C18 H18 118.4
C19 C18 Mo1 73.8(3)
C19 C18 C17 123.2(5)
C19 C18 H18 118.4
Mo1 C19 H19 128.8
C18 C19 Mo1 71.1(3)
C18 C19 H19 121.2
C18 C19 C20 117.7(6)
C20 C19 Mo1 71.0(3)
C20 C19 H19 121.2
Mo1 C20 H20 125.4
C19 C20 Mo1 73.6(3)
C19 C20 H20 118.8
C19 C20 C21 122.5(7)
C21 C20 Mo1 74.0(4)
C21 C20 H20 118.8
C16 C21 Mo1 71.1(3)
C16 C21 C20 118.3(5)
C16 C21 C23 125.5(6)
C20 C21 Mo1 70.2(3)
C20 C21 C23 116.1(7)
C23 C21 Mo1 131.8(4)
H22A C22 H22B 109.5
H22A C22 H22C 109.5
H22B C22 H22C 109.5
C23 C22 H22A 109.5
C23 C22 H22B 109.5
C23 C22 H22C 109.5
H22D C22A H22E 109.5
H22D C22A H22F 109.5
H22E C22A H22F 109.5
C23 C22A H22D 109.5
C23 C22A H22E 109.5
C23 C22A H22F 109.5
C21 C23 H23 102.9
C21 C23 H23A 96.1
C22 C23 C21 119.5(6)
C22 C23 H23 102.9
C22 C23 C24 117.1(7)
C22A C23 C21 125.0(11)
C22A C23 H23A 96.1
C22A C23 C24 122.8(10)
C24 C23 C21 108.8(5)
C24 C23 H23 102.9
C24 C23 H23A 96.1
C23 C24 H24A 109.5
C23 C24 H24B 109.5
C23 C24 H24C 109.5
H24A C24 H24B 109.5
H24A C24 H24C 109.5
H24B C24 H24C 109.5
H25A C25 H25B 109.5
H25A C25 H25C 109.5
H25B C25 H25C 109.5
C26 C25 H25A 109.5
C26 C25 H25B 109.5
C26 C25 H25C 109.5
C17 C26 H26 107.5
C17 C26 C27 108.4(6)
C25 C26 C17 113.9(6)
C25 C26 H26 107.5
C25 C26 C27 111.9(5)
C27 C26 H26 107.5
C26 C27 H27A 109.5
C26 C27 H27B 109.5
C26 C27 H27C 109.5
H27A C27 H27B 109.5
H27A C27 H27C 109.5
H27B C27 H27C 109.5
H28A C28 H28B 109.5
H28A C28 H28C 109.5
H28B C28 H28C 109.5
C29 C28 H28A 109.5
C29 C28 H28B 109.5
C29 C28 H28C 109.5
C15 C29 H29 107.4
C28 C29 C15 112.5(5)
C28 C29 H29 107.4
C30 C29 C15 109.5(6)
C30 C29 C28 112.3(6)
C30 C29 H29 107.4
C29 C30 H30A 109.5
C29 C30 H30B 109.5
C29 C30 H30C 109.5
H30A C30 H30B 109.5
H30A C30 H30C 109.5
H30B C30 H30C 109.5
H31A C31 H31B 109.5
H31A C31 H31C 109.5
H31B C31 H31C 109.5
C32 C31 H31A 109.5
C32 C31 H31B 109.5
C32 C31 H31C 109.5
C11 C32 H32 108.0
C11 C32 C33 112.5(7)
C31 C32 C11 109.4(6)
C31 C32 H32 108.0
C31 C32 C33 110.9(5)
C33 C32 H32 108.0
C32 C33 H33A 109.5
C32 C33 H33B 109.5
C32 C33 H33C 109.5
H33A C33 H33B 109.5
H33A C33 H33C 109.5
H33B C33 H33C 109.5
N2 C34 C35 118.4(6)
C39 C34 N2 118.5(5)
C39 C34 C35 123.1(5)
C34 C35 C46 123.1(5)
C36 C35 C34 116.6(6)
C36 C35 C46 120.2(5)
C35 C36 H36 119.1
C35 C36 C37 121.8(6)
C37 C36 H36 119.1
C36 C37 H37 120.4
C38 C37 C36 119.2(6)
C38 C37 H37 120.4
C37 C38 H38 119.3
C39 C38 C37 121.4(7)
C39 C38 H38 119.3
C34 C39 C40 121.8(5)
C38 C39 C34 117.5(5)
C38 C39 C40 120.6(6)
C41 C40 C39 120.0(6)
C41 C40 C45 120.2(6)
C45 C40 C39 119.7(5)
C40 C41 C56 120.7(6)
C42 C41 C40 118.7(6)
C42 C41 C56 120.5(6)
C41 C42 H42 119.2
C43 C42 C41 121.6(6)
C43 C42 H42 119.2
C42 C43 H43 119.9
C42 C43 C44 120.2(6)
C44 C43 H43 119.9
C43 C44 H44 119.8
C43 C44 C45 120.4(7)
C45 C44 H44 119.8
C40 C45 C53 121.8(5)
C44 C45 C40 118.7(6)
C44 C45 C53 119.3(6)
C47 C46 C35 118.4(7)
C51 C46 C35 120.6(6)
C51 C46 C47 120.9(7)
C46 C47 C59 122.4(7)
C48 C47 C46 117.5(7)
C48 C47 C59 120.0(6)
C47 C48 H48 118.8
C49 C48 C47 122.3(6)
C49 C48 H48 118.8
C48 C49 H49 120.3
C48 C49 C50 119.4(7)
C50 C49 H49 120.3
C49 C50 H50 119.7
C49 C50 C51 120.6(8)
C51 C50 H50 119.7
C46 C51 C50 119.2(6)
C46 C51 C62 122.3(7)
C50 C51 C62 118.5(7)
H52A C52 H52B 109.5
H52A C52 H52C 109.5
H52B C52 H52C 109.5
C53 C52 H52A 109.5
C53 C52 H52B 109.5
C53 C52 H52C 109.5
C45 C53 C52 109.4(5)
C45 C53 H53 108.3
C45 C53 C54 112.5(5)
C52 C53 H53 108.3
C54 C53 C52 110.0(6)
C54 C53 H53 108.3
C53 C54 H54A 109.5
C53 C54 H54B 109.5
C53 C54 H54C 109.5
H54A C54 H54B 109.5
H54A C54 H54C 109.5
H54B C54 H54C 109.5
H55A C55 H55B 109.5
H55A C55 H55C 109.5
H55B C55 H55C 109.5
C56 C55 H55A 109.5
C56 C55 H55B 109.5
C56 C55 H55C 109.5
H55D C55A H55E 109.5
H55D C55A H55F 109.5
H55E C55A H55F 109.5
C56 C55A H55D 109.5
C56 C55A H55E 109.5
C56 C55A H55F 109.5
C41 C56 C55 107.6(8)
C41 C56 C55A 121.6(16)
C41 C56 H56 109.3
C41 C56 H56A 102.9
C41 C56 C57 112.7(7)
C41 C56 C57A 112.1(11)
C55 C56 H56 109.3
C55 C56 C57 108.8(7)
C55A C56 H56A 102.9
C57 C56 H56 109.3
C57A C56 C55A 111.7(19)
C57A C56 H56A 102.9
C56 C57 H57A 109.5
C56 C57 H57B 109.5
C56 C57 H57C 109.5
H57A C57 H57B 109.5
H57A C57 H57C 109.5
H57B C57 H57C 109.5
C56 C57A H57D 109.5
C56 C57A H57E 109.5
C56 C57A H57F 109.5
H57D C57A H57E 109.5
H57D C57A H57F 109.5
H57E C57A H57F 109.5
H58A C58 H58B 109.5
H58A C58 H58C 109.5
H58B C58 H58C 109.5
C59 C58 H58A 109.5
C59 C58 H58B 109.5
C59 C58 H58C 109.5
C47 C59 C58 111.6(6)
C47 C59 H59 107.8
C47 C59 C60 110.7(5)
C58 C59 H59 107.8
C60 C59 C58 111.0(5)
C60 C59 H59 107.8
C59 C60 H60A 109.5
C59 C60 H60B 109.5
C59 C60 H60C 109.5
H60A C60 H60B 109.5
H60A C60 H60C 109.5
H60B C60 H60C 109.5
H61A C61 H61B 109.5
H61A C61 H61C 109.5
H61B C61 H61C 109.5
C62 C61 H61A 109.5
C62 C61 H61B 109.5
C62 C61 H61C 109.5
H61D C61A H61E 109.5
H61D C61A H61F 109.5
H61E C61A H61F 109.5
C62 C61A H61D 109.5
C62 C61A H61E 109.5
C62 C61A H61F 109.5
C51 C62 C61A 111.6(6)
C51 C62 H62 101.7
C51 C62 H62A 108.6
C51 C62 C63A 109.3(9)
C61 C62 C51 110.6(14)
C61 C62 H62 101.7
C61 C62 C63 118(3)
C61A C62 H62A 108.6
C63 C62 C51 120(3)
C63 C62 H62 101.7
C63A C62 C61A 110.0(9)
C63A C62 H62A 108.6
C62 C63 H63A 109.5
C62 C63 H63B 109.5
C62 C63 H63C 109.5
H63A C63 H63B 109.5
H63A C63 H63C 109.5
H63B C63 H63C 109.5
C62 C63A H63D 109.5
C62 C63A H63E 109.5
C62 C63A H63F 109.5
H63D C63A H63E 109.5
H63D C63A H63F 109.5
H63E C63A H63F 109.5
N3 C64 C65 119.3(5)
N3 C64 C69 120.8(5)
C65 C64 C69 119.7(6)
C64 C65 C76 125.3(6)
C66 C65 C64 117.8(6)
C66 C65 C76 116.6(5)
C65 C66 H66 119.0
C67 C66 C65 122.1(6)
C67 C66 H66 119.0
C66 C67 H67 120.5
C68 C67 C66 119.0(7)
C68 C67 H67 120.5
C67 C68 H68 119.1
C67 C68 C69 121.9(6)
C69 C68 H68 119.1
C64 C69 C70 123.7(6)
C68 C69 C64 119.0(6)
C68 C69 C70 116.3(5)
C71 C70 C69 115.4(5)
C75 C70 C69 124.4(5)
C75 C70 C71 119.7(5)
C70 C71 C83 121.7(5)
C72 C71 C70 119.2(6)
C72 C71 C83 119.1(5)
C71 C72 H72 119.2
C73 C72 C71 121.7(6)
C73 C72 H72 119.2
C72 C73 H73 120.3
C72 C73 C74 119.5(6)
C74 C73 H73 120.3
C73 C74 H74 119.3
C73 C74 C75 121.4(6)
C75 C74 H74 119.3
C70 C75 C86 120.5(5)
C74 C75 C70 118.5(5)
C74 C75 C86 121.0(5)
C77 C76 C65 119.7(5)
C77 C76 C81 120.0(6)
C81 C76 C65 119.6(6)
C76 C77 C89 123.0(6)
C78 C77 C76 119.7(5)
C78 C77 C89 117.1(6)
C77 C78 H78 120.0
C77 C78 C79 119.9(6)
C79 C78 H78 120.0
C78 C79 H79 120.2
C80 C79 C78 119.7(6)
C80 C79 H79 120.2
C79 C80 H80 118.9
C79 C80 C81 122.2(6)
C81 C80 H80 118.9
C76 C81 C92 121.7(5)
C80 C81 C76 118.4(6)
C80 C81 C92 119.9(5)
H82A C82 H82B 109.5
H82A C82 H82C 109.5
H82B C82 H82C 109.5
C83 C82 H82A 109.5
C83 C82 H82B 109.5
C83 C82 H82C 109.5
C71 C83 H83 107.9
C71 C83 C84 109.5(6)
C82 C83 C71 112.2(7)
C82 C83 H83 107.9
C82 C83 C84 111.2(7)
C84 C83 H83 107.9
C83 C84 H84A 109.5
C83 C84 H84B 109.5
C83 C84 H84C 109.5
H84A C84 H84B 109.5
H84A C84 H84C 109.5
H84B C84 H84C 109.5
H85A C85 H85B 109.5
H85A C85 H85C 109.5
H85B C85 H85C 109.5
C86 C85 H85A 109.5
C86 C85 H85B 109.5
C86 C85 H85C 109.5
C75 C86 C85 113.9(5)
C75 C86 H86 107.8
C75 C86 C87 111.8(5)
C85 C86 H86 107.8
C87 C86 C85 107.4(6)
C87 C86 H86 107.8
C86 C87 H87A 109.5
C86 C87 H87B 109.5
C86 C87 H87C 109.5
H87A C87 H87B 109.5
H87A C87 H87C 109.5
H87B C87 H87C 109.5
H88A C88 H88B 109.5
H88A C88 H88C 109.5
H88B C88 H88C 109.5
C89 C88 H88A 109.5
C89 C88 H88B 109.5
C89 C88 H88C 109.5
C77 C89 H89 107.4
C88 C89 C77 112.3(5)
C88 C89 H89 107.4
C90 C89 C77 109.9(5)
C90 C89 C88 112.2(6)
C90 C89 H89 107.4
C89 C90 H90A 109.5
C89 C90 H90B 109.5
C89 C90 H90C 109.5
H90A C90 H90B 109.5
H90A C90 H90C 109.5
H90B C90 H90C 109.5
H91A C91 H91B 109.5
H91A C91 H91C 109.5
H91B C91 H91C 109.5
C92 C91 H91A 109.5
C92 C91 H91B 109.5
C92 C91 H91C 109.5
C81 C92 H92 108.0
C81 C92 C93 110.0(6)
C91 C92 C81 112.8(5)
C91 C92 H92 108.0
C91 C92 C93 110.0(5)
C93 C92 H92 108.0
C92 C93 H93A 109.5
C92 C93 H93B 109.5
C92 C93 H93C 109.5
H93A C93 H93B 109.5
H93A C93 H93C 109.5
H93B C93 H93C 109.5
C1B O1 C1H 113(3)
H1AA C1A H1AB 109.5
H1AA C1A H1AC 109.5
H1AB C1A H1AC 109.5
H1AD C1A H1AE 109.5
H1AD C1A H1AF 109.5
H1AE C1A H1AF 109.5
C1C C1A H1AA 109.5
C1C C1A H1AB 109.5
C1C C1A H1AC 109.5
C1H C1A H1AD 109.5
C1H C1A H1AE 109.5
C1H C1A H1AF 109.5
O1 C1B H1BA 113.2
O1 C1B H1BB 113.2
O1 C1B C1I 93(4)
H1BA C1B H1BB 110.5
C1I C1B H1BA 113.2
C1I C1B H1BB 113.2
N1B C1C C1A 175.4(16)
O1 C1H C1A 116(3)
O1 C1H H1HA 108.3
O1 C1H H1HB 108.3
C1A C1H H1HA 108.3
C1A C1H H1HB 108.3
H1HA C1H H1HB 107.4
C1B C1I H1IA 109.5
C1B C1I H1IB 109.5
C1B C1I H1IC 109.5
H1IA C1I H1IB 109.5
H1IA C1I H1IC 109.5
H1IB C1I H1IC 109.5
N6 C96 C97 176(3)
C96 C97 H97A 109.5
C96 C97 H97B 109.5
C96 C97 H97C 109.5
H97A C97 H97B 109.5
H97A C97 H97C 109.5
H97B C97 H97C 109.5
C1E O1B C1F 120.1(15)
H1DA C1D H1DB 109.5
H1DA C1D H1DC 109.5
H1DB C1D H1DC 109.5
C1E C1D H1DA 109.5
C1E C1D H1DB 109.5
C1E C1D H1DC 109.5
O1B C1E C1D 122.7(16)
O1B C1E H1EA 106.6
O1B C1E H1EB 106.6
C1D C1E H1EA 106.6
C1D C1E H1EB 106.6
H1EA C1E H1EB 106.6
O1B C1F H1FA 109.6
O1B C1F H1FB 109.6
H1FA C1F H1FB 108.1
C1G C1F O1B 110.2(15)
C1G C1F H1FA 109.6
C1G C1F H1FB 109.6
C1F C1G H1GA 109.5
C1F C1G H1GB 109.5
C1F C1G H1GC 109.5
H1GA C1G H1GB 109.5
H1GA C1G H1GC 109.5
H1GB C1G H1GC 109.5
H98A C98 H98B 109.5
H98A C98 H98C 109.5
H98B C98 H98C 109.5
C99 C98 H98A 109.5
C99 C98 H98B 109.5
C99 C98 H98C 109.5
N4 C99 C98 176.2(11)

loop_
_geom_bond_atom_site_label_1
_geom_bond_atom_site_label_2
_geom_bond_distance
Mo1 C1 1.939(8)
Mo1 C2 2.042(6)
Mo1 C3 2.060(7)
Mo1 C16 2.317(6)
Mo1 C17 2.361(6)
Mo1 C18 2.295(6)
Mo1 C19 2.329(6)
Mo1 C20 2.296(6)
Mo1 C21 2.346(5)
N1 C1 1.244(9)
N1 C4 1.417(7)
N2 C2 1.182(6)
N2 C34 1.400(7)
N3 C3 1.180(8)
N3 C64 1.391(8)
C4 C5 1.402(9)
C4 C9 1.395(9)
C5 C6 1.386(8)
C5 C16 1.504(10)
C6 H6 0.9500
C6 C7 1.373(11)
C7 H7 0.9500
C7 C8 1.380(9)
C8 H8 0.9500
C8 C9 1.385(8)
C9 C10 1.502(9)
C10 C11 1.429(8)
C10 C15 1.401(9)
C11 C12 1.380(10)
C11 C32 1.527(9)
C12 H12 0.9500
C12 C13 1.356(10)
C13 H13 0.9500
C13 C14 1.389(9)
C14 H14 0.9500
C14 C15 1.387(9)
C15 C29 1.526(7)
C16 C17 1.450(7)
C16 C21 1.423(9)
C17 C18 1.403(10)
C17 C26 1.515(9)
C18 H18 0.9500
C18 C19 1.396(9)
C19 H19 0.9500
C19 C20 1.407(8)
C20 H20 0.9500
C20 C21 1.425(10)
C21 C23 1.528(7)
C22 H22A 0.9800
C22 H22B 0.9800
C22 H22C 0.9800
C22 C23 1.437(11)
C22A H22D 0.9800
C22A H22E 0.9800
C22A H22F 0.9800
C22A C23 1.36(2)
C23 H23 1.0000
C23 H23A 1.0000
C23 C24 1.518(7)
C24 H24A 0.9800
C24 H24B 0.9800
C24 H24C 0.9800
C25 H25A 0.9800
C25 H25B 0.9800
C25 H25C 0.9800
C25 C26 1.501(8)
C26 H26 1.0000
C26 C27 1.538(8)
C27 H27A 0.9800
C27 H27B 0.9800
C27 H27C 0.9800
C28 H28A 0.9800
C28 H28B 0.9800
C28 H28C 0.9800
C28 C29 1.510(8)
C29 H29 1.0000
C29 C30 1.500(11)
C30 H30A 0.9800
C30 H30B 0.9800
C30 H30C 0.9800
C31 H31A 0.9800
C31 H31B 0.9800
C31 H31C 0.9800
C31 C32 1.520(10)
C32 H32 1.0000
C32 C33 1.536(8)
C33 H33A 0.9800
C33 H33B 0.9800
C33 H33C 0.9800
C34 C35 1.404(9)
C34 C39 1.398(9)
C35 C36 1.385(8)
C35 C46 1.493(10)
C36 H36 0.9500
C36 C37 1.400(10)
C37 H37 0.9500
C37 C38 1.387(9)
C38 H38 0.9500
C38 C39 1.383(8)
C39 C40 1.488(8)
C40 C41 1.412(8)
C40 C45 1.412(9)
C41 C42 1.381(9)
C41 C56 1.517(10)
C42 H42 0.9500
C42 C43 1.367(10)
C43 H43 0.9500
C43 C44 1.392(9)
C44 H44 0.9500
C44 C45 1.394(8)
C45 C53 1.516(8)
C46 C47 1.420(8)
C46 C51 1.392(10)
C47 C48 1.395(10)
C47 C59 1.485(10)
C48 H48 0.9500
C48 C49 1.372(10)
C49 H49 0.9500
C49 C50 1.394(9)
C50 H50 0.9500
C50 C51 1.398(10)
C51 C62 1.526(8)
C52 H52A 0.9800
C52 H52B 0.9800
C52 H52C 0.9800
C52 C53 1.551(10)
C53 H53 1.0000
C53 C54 1.521(7)
C54 H54A 0.9800
C54 H54B 0.9800
C54 H54C 0.9800
C55 H55A 0.9800
C55 H55B 0.9800
C55 H55C 0.9800
C55 C56 1.544(14)
C55A H55D 0.9800
C55A H55E 0.9800
C55A H55F 0.9800
C55A C56 1.54(3)
C56 H56 1.0000
C56 H56A 1.0000
C56 C57 1.568(13)
C56 C57A 1.52(3)
C57 H57A 0.9800
C57 H57B 0.9800
C57 H57C 0.9800
C57A H57D 0.9800
C57A H57E 0.9800
C57A H57F 0.9800
C58 H58A 0.9800
C58 H58B 0.9800
C58 H58C 0.9800
C58 C59 1.547(7)
C59 H59 1.0000
C59 C60 1.538(8)
C60 H60A 0.9800
C60 H60B 0.9800
C60 H60C 0.9800
C61 H61A 0.9800
C61 H61B 0.9800
C61 H61C 0.9800
C61 C62 1.39(3)
C61A H61D 0.9800
C61A H61E 0.9800
C61A H61F 0.9800
C61A C62 1.543(14)
C62 H62 1.0000
C62 H62A 1.0000
C62 C63 1.50(2)
C62 C63A 1.527(11)
C63 H63A 0.9800
C63 H63B 0.9800
C63 H63C 0.9800
C63A H63D 0.9800
C63A H63E 0.9800
C63A H63F 0.9800
C64 C65 1.410(8)
C64 C69 1.431(8)
C65 C66 1.396(9)
C65 C76 1.494(8)
C66 H66 0.9500
C66 C67 1.395(9)
C67 H67 0.9500
C67 C68 1.370(8)
C68 H68 0.9500
C68 C69 1.376(9)
C69 C70 1.508(8)
C70 C71 1.411(7)
C70 C75 1.411(8)
C71 C72 1.378(8)
C71 C83 1.535(8)
C72 H72 0.9500
C72 C73 1.370(8)
C73 H73 0.9500
C73 C74 1.381(8)
C74 H74 0.9500
C74 C75 1.393(7)
C75 C86 1.511(8)
C76 C77 1.396(10)
C76 C81 1.417(7)
C77 C78 1.391(9)
C77 C89 1.524(8)
C78 H78 0.9500
C78 C79 1.396(8)
C79 H79 0.9500
C79 C80 1.372(10)
C80 H80 0.9500
C80 C81 1.373(9)
C81 C92 1.528(10)
C82 H82A 0.9800
C82 H82B 0.9800
C82 H82C 0.9800
C82 C83 1.520(12)
C83 H83 1.0000
C83 C84 1.559(11)
C84 H84A 0.9800
C84 H84B 0.9800
C84 H84C 0.9800
C85 H85A 0.9800
C85 H85B 0.9800
C85 H85C 0.9800
C85 C86 1.526(8)
C86 H86 1.0000
C86 C87 1.526(10)
C87 H87A 0.9800
C87 H87B 0.9800
C87 H87C 0.9800
C88 H88A 0.9800
C88 H88B 0.9800
C88 H88C 0.9800
C88 C89 1.521(10)
C89 H89 1.0000
C89 C90 1.516(7)
C90 H90A 0.9800
C90 H90B 0.9800
C90 H90C 0.9800
C91 H91A 0.9800
C91 H91B 0.9800
C91 H91C 0.9800
C91 C92 1.522(9)
C92 H92 1.0000
C92 C93 1.530(7)
C93 H93A 0.9800
C93 H93B 0.9800
C93 H93C 0.9800
O1 C1B 1.43(4)
O1 C1H 1.44(5)
N1B C1C 1.195(16)
N6 C96 1.159(19)
C1A H1AA 0.9800
C1A H1AB 0.9800
C1A H1AC 0.9800
C1A H1AD 0.9800
C1A H1AE 0.9800
C1A H1AF 0.9800
C1A C1C 1.336(16)
C1A C1H 1.667(19)
C1B H1BA 0.9900
C1B H1BB 0.9900
C1B C1I 1.55(7)
C1H H1HA 0.9900
C1H H1HB 0.9900
C1I H1IA 0.9800
C1I H1IB 0.9800
C1I H1IC 0.9800
C96 C97 1.43(2)
C97 H97A 0.9800
C97 H97B 0.9800
C97 H97C 0.9800
O1B C1E 1.263(16)
O1B C1F 1.407(15)
C1D H1DA 0.9800
C1D H1DB 0.9800
C1D H1DC 0.9800
C1D C1E 1.384(16)
C1E H1EA 0.9900
C1E H1EB 0.9900
C1F H1FA 0.9900
C1F H1FB 0.9900
C1F C1G 1.371(19)
C1G H1GA 0.9800
C1G H1GB 0.9800
C1G H1GC 0.9800
N4 C99 1.130(10)
C98 H98A 0.9800
C98 H98B 0.9800
C98 H98C 0.9800
C98 C99 1.428(10)
